data_4116883
loop_
_publ_author_name
'Raymond C. Jagessar'
'Maoyu Shang'
'W. Robert Scheidt'
'Dennis H. Burns'

_publ_section_title
;
 Neutral Ligands for Selective Chloride Anion Complexation:
 (\a,\a,\a,\a)-5,10,15,20-Tetrakis(2-(arylurea)phenyl)porphyrins
;
_journal_name_full 'Journal of the American Chemical Society'
_journal_page_first 11684
_journal_page_last 11692
_journal_paper_doi 10.1021/ja982052i
_journal_volume 120
_journal_year 1998
_chemical_formula_sum 'C94.11 H107.25 Br0.75 Cl4 N12.76 O9 S5'
_chemical_formula_weight 1923.50
_chemical_name_systematic
;
 (Cl-por)(Bu4NBr)0.75 .5(Me2SO)
;
_space_group_IT_number 2
_symmetry_cell_setting triclinic
_symmetry_space_group_name_Hall '-P 1'
_symmetry_space_group_name_H-M 'P -1'
_atom_sites_solution_hydrogens geom
_atom_sites_solution_primary direct
_atom_sites_solution_secondary difmap
_audit_creation_method SHELXL
_cell_angle_alpha 98.412(14)
_cell_angle_beta 93.934(7)
_cell_angle_gamma 106.595(8)
_cell_formula_units_Z 2
_cell_length_a 14.677(3)
_cell_length_b 15.853(2)
_cell_length_c 22.542(2)
_cell_measurement_reflns_used 250
_cell_measurement_temperature 130(2)
_cell_measurement_theta_max 0
_cell_measurement_theta_min 0
_cell_volume 4938.6(13)
_computing_cell_refinement MADNES
_computing_data_collection MADNES
_computing_data_reduction 'MADNES (Messerschmitt & Pflugrath, 1987)'
_computing_molecular_graphics 'ORTEPIII (Burnett & Johnson, 1996)'
_computing_publication_material 'SHELXTL_V5 (Siemens, 1994)'
_computing_structure_refinement 'SHELXL-93 (Sheldrick, 1993)'
_computing_structure_solution 'SHELXS-86 (Sheldrick, 1990)'
_diffrn_ambient_temperature 130(2)
_diffrn_measurement_device 'Enraf-Nonius FAST'
_diffrn_measurement_method 'Ellipsoid-mask fitting'
_diffrn_radiation_monochromator graphite
_diffrn_radiation_source 'fine-focus sealed tube'
_diffrn_radiation_type MoK\a
_diffrn_radiation_wavelength 0.71073
_diffrn_reflns_av_R_equivalents 0.0847
_diffrn_reflns_av_sigmaI/netI 0.1086
_diffrn_reflns_limit_h_max 19
_diffrn_reflns_limit_h_min -19
_diffrn_reflns_limit_k_max 20
_diffrn_reflns_limit_k_min -13
_diffrn_reflns_limit_l_max 29
_diffrn_reflns_limit_l_min -30
_diffrn_reflns_number 33522
_diffrn_reflns_theta_max 25.00
_diffrn_reflns_theta_min 1.94
_diffrn_standards_decay_% 0
_diffrn_standards_number 0
_exptl_absorpt_coefficient_mu 0.592
_exptl_absorpt_correction_T_max 1.0000
_exptl_absorpt_correction_T_min 0.7418
_exptl_absorpt_correction_type refdelf
_exptl_crystal_colour brown
_exptl_crystal_density_diffrn 1.294
_exptl_crystal_description plate-like
_exptl_crystal_F_000 2015
_exptl_crystal_size_max 0.40
_exptl_crystal_size_mid 0.09
_exptl_crystal_size_min 0.04
_refine_diff_density_max 1.049
_refine_diff_density_min -1.091
_refine_diff_density_rms 0.101
_refine_ls_extinction_method none
_refine_ls_goodness_of_fit_all 1.014
_refine_ls_goodness_of_fit_obs 1.124
_refine_ls_hydrogen_treatment mixed
_refine_ls_matrix_type full
_refine_ls_number_parameters 1187
_refine_ls_number_reflns 16755
_refine_ls_number_restraints 187
_refine_ls_restrained_S_all 1.045
_refine_ls_restrained_S_obs 1.124
_refine_ls_R_factor_all 0.1679
_refine_ls_R_factor_obs 0.0936
_refine_ls_shift/esd_max -0.008
_refine_ls_shift/esd_mean 0.000
_refine_ls_structure_factor_coef Fsqd
_refine_ls_weighting_details 'w=1/[\s^2^(Fo^2^)+(0.1272P)^2^+16.8348P] where P=(Fo^2^+2Fc^2^)/3'
_refine_ls_weighting_scheme calc
_refine_ls_wR_factor_all 0.2841
_refine_ls_wR_factor_obs 0.2276
_reflns_number_observed 9645
_reflns_number_total 16987
_reflns_observed_criterion >2sigma(I)
_cod_data_source_file ja982052i_2.cif
_cod_data_source_block sd:'3+TBAr.5DMSO'
_cod_depositor_comments
;
The following automatic conversions were performed:

'_refine_ls_weighting_scheme' value 'calc
w=1/[\s^2^(Fo^2^)+(0.1272P)^2^+16.8348P] where P=(Fo^2^+2Fc^2^)/3'
was changed to 'calc'. New tag '_refine_ls_weighting_details' was
created. The value of the new tag was set to
'w=1/[\s^2^(Fo^2^)+(0.1272P)^2^+16.8348P] where P=(Fo^2^+2Fc^2^)/3'.

Automatic conversion script
Id: cif_fix_values 3143 2015-03-26 13:38:13Z robertas 
;
_cod_original_cell_volume 4938.6(14)
_cod_database_code 4116883

loop_
_symmetry_equiv_pos_as_xyz
'x, y, z'
'-x, -y, -z'

loop_
_atom_site_aniso_label
_atom_site_aniso_U_11
_atom_site_aniso_U_22
_atom_site_aniso_U_33
_atom_site_aniso_U_23
_atom_site_aniso_U_13
_atom_site_aniso_U_12
N1 0.027(3) 0.028(3) 0.022(3) 0.002(2) 0.002(2) 0.009(2)
N2 0.026(3) 0.031(3) 0.022(3) -0.004(2) 0.004(2) 0.006(2)
N3 0.024(3) 0.025(3) 0.022(3) 0.003(2) 0.001(2) 0.008(2)
N4 0.032(3) 0.022(3) 0.016(3) -0.002(2) 0.003(2) 0.007(2)
C1A 0.022(3) 0.028(3) 0.025(3) 0.004(3) -0.002(3) 0.009(3)
C2A 0.029(4) 0.027(3) 0.018(3) 0.005(2) 0.001(3) 0.011(3)
C3A 0.028(4) 0.031(3) 0.024(3) -0.002(3) 0.007(3) 0.011(3)
C4A 0.028(4) 0.030(3) 0.027(3) 0.000(3) 0.003(3) 0.012(3)
C5A 0.022(3) 0.031(3) 0.024(3) 0.006(3) -0.002(3) 0.013(3)
C6A 0.024(3) 0.027(3) 0.021(3) 0.003(3) 0.007(3) 0.011(3)
C7A 0.025(4) 0.031(3) 0.024(3) 0.007(3) -0.001(3) 0.013(3)
C8A 0.028(4) 0.026(3) 0.020(3) 0.005(3) 0.003(3) 0.011(3)
C1B 0.027(4) 0.036(4) 0.031(4) 0.003(3) 0.000(3) 0.004(3)
C2B 0.028(4) 0.039(4) 0.026(4) 0.003(3) 0.007(3) 0.002(3)
C3B 0.030(4) 0.043(4) 0.023(3) 0.000(3) 0.008(3) 0.010(3)
C4B 0.031(4) 0.040(4) 0.022(3) -0.001(3) 0.006(3) 0.009(3)
C5B 0.028(4) 0.032(3) 0.027(4) 0.005(3) 0.003(3) 0.005(3)
C6B 0.027(4) 0.037(4) 0.023(3) 0.000(3) 0.009(3) 0.009(3)
C7B 0.036(4) 0.032(3) 0.018(3) -0.004(3) -0.003(3) 0.014(3)
C8B 0.032(4) 0.030(3) 0.021(3) -0.002(3) -0.003(3) 0.010(3)
C1M 0.036(4) 0.030(3) 0.021(3) 0.004(3) 0.004(3) 0.013(3)
C2M 0.026(4) 0.025(3) 0.021(3) -0.001(3) -0.004(3) 0.011(3)
C3M 0.030(4) 0.029(3) 0.018(3) 0.003(3) 0.004(3) 0.012(3)
C4M 0.026(3) 0.026(3) 0.023(3) 0.004(3) 0.000(3) 0.010(3)
C11 0.022(3) 0.032(3) 0.026(3) -0.001(3) 0.002(3) 0.001(3)
C12 0.038(4) 0.033(4) 0.028(4) 0.000(3) 0.007(3) 0.010(3)
C13 0.029(4) 0.047(4) 0.023(3) 0.011(3) 0.004(3) 0.001(3)
C14 0.029(4) 0.053(4) 0.022(3) 0.009(3) 0.001(3) 0.007(3)
C15 0.019(3) 0.051(4) 0.027(4) 0.003(3) 0.001(3) 0.012(3)
C16 0.027(4) 0.038(4) 0.020(3) 0.002(3) 0.004(3) 0.011(3)
N5 0.024(3) 0.043(3) 0.035(3) 0.011(3) 0.015(3) 0.014(3)
C17 0.031(4) 0.054(5) 0.035(4) 0.007(3) 0.011(3) 0.019(4)
O1 0.042(3) 0.068(4) 0.055(3) 0.030(3) 0.021(3) 0.027(3)
N6 0.032(3) 0.059(4) 0.044(4) 0.021(3) 0.019(3) 0.023(3)
C18 0.038(4) 0.046(4) 0.030(4) 0.013(3) 0.012(3) 0.019(3)
C19 0.033(4) 0.059(5) 0.038(4) 0.012(4) 0.010(3) 0.014(4)
C20 0.040(4) 0.053(5) 0.035(4) 0.018(3) 0.011(4) 0.013(4)
C21 0.045(5) 0.043(4) 0.029(4) 0.006(3) -0.001(3) 0.019(4)
Cl1 0.0632(14) 0.0538(11) 0.0446(11) 0.0150(9) 0.0054(10) 0.0287(10)
C22 0.069(6) 0.071(6) 0.059(5) 0.032(5) 0.033(5) 0.054(5)
C23 0.085(7) 0.076(6) 0.048(5) 0.039(5) 0.043(5) 0.049(5)
C31 0.022(3) 0.032(3) 0.018(3) 0.001(3) 0.004(3) 0.008(3)
C32 0.029(4) 0.035(4) 0.033(4) -0.001(3) -0.005(3) 0.011(3)
C33 0.028(4) 0.057(5) 0.032(4) 0.009(3) 0.001(3) 0.018(3)
C34 0.021(4) 0.053(4) 0.022(3) 0.001(3) 0.001(3) 0.001(3)
C35 0.028(4) 0.035(4) 0.026(3) 0.002(3) 0.003(3) 0.005(3)
C36 0.027(4) 0.032(3) 0.017(3) -0.001(3) -0.003(3) 0.005(3)
N7 0.022(3) 0.022(3) 0.037(3) 0.000(2) 0.002(2) 0.006(2)
C37 0.034(4) 0.032(4) 0.026(4) 0.000(3) 0.002(3) 0.012(3)
O2 0.035(3) 0.039(3) 0.057(3) 0.015(2) 0.001(3) 0.010(2)
N8 0.033(3) 0.033(3) 0.039(3) 0.012(3) 0.005(3) 0.016(3)
C38 0.045(5) 0.033(4) 0.031(4) 0.000(3) 0.002(3) 0.018(3)
C39 0.061(5) 0.034(4) 0.028(4) 0.006(3) 0.007(4) 0.015(4)
C40 0.070(6) 0.033(4) 0.042(5) 0.010(3) 0.005(4) 0.018(4)
C41 0.073(6) 0.045(5) 0.035(4) 0.010(3) 0.005(4) 0.035(4)
Cl2 0.104(2) 0.0611(14) 0.0633(15) 0.0244(11) 0.0053(14) 0.0503(14)
C42 0.048(5) 0.057(5) 0.044(5) 0.008(4) -0.002(4) 0.030(4)
C43 0.043(5) 0.044(4) 0.049(5) 0.014(4) 0.008(4) 0.019(4)
C51 0.023(3) 0.028(3) 0.021(3) 0.000(3) 0.010(3) 0.003(3)
C52 0.044(4) 0.044(4) 0.027(4) 0.007(3) 0.011(3) 0.020(4)
C53 0.051(5) 0.044(4) 0.034(4) 0.002(3) 0.012(4) 0.030(4)
C54 0.033(4) 0.033(4) 0.028(4) -0.007(3) 0.013(3) 0.001(3)
C55 0.036(4) 0.029(3) 0.021(3) -0.002(3) 0.007(3) 0.005(3)
C56 0.026(4) 0.026(3) 0.024(3) -0.002(3) -0.004(3) 0.008(3)
N9 0.039(3) 0.033(3) 0.018(3) 0.003(2) 0.006(2) 0.016(3)
C57 0.032(4) 0.029(3) 0.022(3) 0.006(3) 0.006(3) 0.006(3)
O3 0.039(3) 0.034(2) 0.026(3) -0.005(2) -0.002(2) 0.012(2)
N10 0.039(3) 0.029(3) 0.023(3) -0.002(2) 0.001(3) 0.008(3)
C58 0.033(4) 0.033(4) 0.022(3) 0.000(3) 0.006(3) 0.011(3)
C59 0.043(4) 0.035(4) 0.029(4) -0.004(3) 0.003(3) 0.014(3)
C60 0.041(4) 0.031(4) 0.036(4) 0.002(3) 0.002(3) 0.007(3)
C61 0.030(4) 0.043(4) 0.032(4) 0.015(3) 0.008(3) 0.010(3)
Cl3 0.0530(12) 0.0473(11) 0.0525(12) 0.0129(9) -0.0013(10) 0.0231(9)
C62 0.034(4) 0.031(4) 0.034(4) 0.000(3) 0.005(3) 0.008(3)
C63 0.037(4) 0.025(3) 0.045(4) 0.005(3) 0.007(4) 0.006(3)
C71 0.032(4) 0.026(3) 0.022(3) 0.001(3) 0.005(3) 0.005(3)
C72 0.042(4) 0.032(4) 0.032(4) 0.011(3) 0.002(3) 0.015(3)
C73 0.046(5) 0.022(3) 0.036(4) 0.002(3) 0.005(4) 0.003(3)
C74 0.044(4) 0.026(3) 0.032(4) 0.003(3) 0.005(3) 0.001(3)
C75 0.031(4) 0.031(3) 0.027(4) 0.000(3) -0.008(3) 0.004(3)
C76 0.024(3) 0.023(3) 0.027(3) 0.004(3) 0.006(3) 0.003(3)
N11 0.027(3) 0.023(3) 0.035(3) 0.001(2) -0.007(3) 0.002(2)
C77 0.030(4) 0.032(3) 0.022(3) 0.001(3) 0.002(3) 0.004(3)
O4 0.031(3) 0.028(2) 0.032(3) 0.004(2) -0.001(2) 0.004(2)
N12 0.029(3) 0.023(3) 0.037(3) 0.007(2) -0.003(3) -0.001(2)
C78 0.027(4) 0.026(3) 0.027(3) 0.002(3) 0.002(3) 0.007(3)
C79 0.039(4) 0.029(4) 0.045(4) 0.004(3) 0.009(4) 0.004(3)
C80 0.040(4) 0.029(3) 0.038(4) 0.009(3) 0.014(3) 0.007(3)
C81 0.045(5) 0.032(4) 0.038(4) 0.018(3) 0.010(4) 0.018(3)
Cl4 0.0610(13) 0.0497(11) 0.0586(13) 0.0289(10) 0.0108(11) 0.0236(10)
C82 0.030(4) 0.039(4) 0.052(5) 0.014(3) 0.005(4) 0.009(3)
C83 0.031(4) 0.029(3) 0.042(4) 0.009(3) 0.007(3) 0.007(3)
Br 0.0311(6) 0.0527(7) 0.0532(7) 0.0126(5) 0.0041(5) 0.0099(5)
N13 0.037(4) 0.021(3) 0.035(4) 0.004(3) 0.009(4) -0.004(3)
C84 0.045(6) 0.027(5) 0.042(5) 0.017(4) 0.016(5) 0.009(4)
C85 0.048(6) 0.056(6) 0.039(6) 0.017(5) 0.013(5) 0.030(5)
C86 0.074(8) 0.038(5) 0.041(6) 0.019(5) 0.023(6) 0.009(5)
C87 0.053(7) 0.034(5) 0.049(6) 0.015(5) 0.007(5) 0.009(5)
C88 0.030(5) 0.037(5) 0.043(6) -0.001(4) 0.005(4) 0.000(4)
C89 0.037(6) 0.033(5) 0.046(6) 0.004(4) 0.000(5) 0.008(4)
C90 0.053(7) 0.041(6) 0.043(6) 0.013(5) -0.002(5) 0.000(5)
C91 0.082(9) 0.054(6) 0.034(6) 0.003(5) -0.015(6) 0.033(6)
C92 0.027(5) 0.023(4) 0.045(6) -0.004(4) -0.005(4) 0.005(4)
C93 0.054(7) 0.036(5) 0.036(5) -0.003(4) 0.000(5) 0.015(5)
C94 0.111(11) 0.054(7) 0.041(7) 0.002(5) 0.020(7) 0.048(7)
C95 0.121(17) 0.097(13) 0.193(23) -0.041(14) 0.067(16) 0.015(12)
C96 0.037(6) 0.052(6) 0.035(5) 0.001(4) 0.000(4) 0.009(5)
C97 0.065(7) 0.042(6) 0.040(6) 0.000(5) -0.005(5) 0.026(5)
C98 0.053(8) 0.070(8) 0.078(9) 0.010(7) 0.009(7) 0.021(6)
C99 0.058(8) 0.071(8) 0.082(9) 0.043(7) 0.002(7) 0.023(7)
S1 0.0399(11) 0.0359(9) 0.0274(9) -0.0002(7) 0.0054(8) 0.0053(8)
O5 0.051(3) 0.039(3) 0.033(3) -0.010(2) -0.004(2) 0.015(2)
C1 0.043(5) 0.050(5) 0.048(5) 0.011(4) 0.004(4) 0.003(4)
C2 0.063(6) 0.045(4) 0.040(4) 0.003(3) 0.011(4) 0.020(4)
S2 0.0363(10) 0.0312(9) 0.0455(11) 0.0095(8) 0.0029(9) 0.0051(8)
O6 0.031(3) 0.032(2) 0.047(3) -0.004(2) -0.002(2) 0.006(2)
C3 0.076(7) 0.042(5) 0.057(6) 0.000(4) 0.020(5) -0.010(4)
C4 0.033(5) 0.097(8) 0.088(8) -0.036(6) 0.002(5) 0.010(5)
S3 0.101(2) 0.068(2) 0.070(2) 0.0087(13) 0.017(2) 0.028(2)
O7 0.142(9) 0.075(5) 0.157(9) 0.039(6) 0.003(7) 0.016(5)
C5 0.091(11) 0.153(15) 0.265(24) -0.137(16) -0.020(13) 0.009(10)
C6 0.283(26) 0.190(17) 0.154(16) -0.086(14) -0.084(16) 0.187(19)
S4A 0.063(3) 0.042(2) 0.036(2) 0.0031(15) 0.000(2) 0.007(2)
O8 0.134(7) 0.068(4) 0.069(5) 0.003(3) 0.043(5) 0.041(5)
C7 0.060(6) 0.039(4) 0.053(5) 0.015(4) 0.011(4) 0.013(4)
C8 0.213(16) 0.080(7) 0.052(6) -0.008(6) -0.028(8) 0.084(9)
S4B 0.058(4) 0.044(3) 0.047(3) 0.011(2) 0.016(2) 0.016(3)
S5A 0.085(6) 0.078(5) 0.064(3) 0.002(3) 0.001(3) 0.032(4)
O9 0.195(13) 0.213(13) 0.128(9) -0.036(9) 0.043(9) 0.075(11)
C9 0.091(9) 0.126(11) 0.099(10) 0.040(8) 0.001(8) 0.046(8)
C10 0.146(14) 0.139(13) 0.098(11) 0.009(9) 0.023(10) 0.062(11)
S5B 0.078(8) 0.147(12) 0.063(5) 0.016(6) 0.021(5) 0.013(9)

loop_
_atom_site_label
_atom_site_type_symbol
_atom_site_fract_x
_atom_site_fract_y
_atom_site_fract_z
_atom_site_U_iso_or_equiv
_atom_site_thermal_displace_type
_atom_site_occupancy
_atom_site_calc_flag
_atom_site_refinement_flags
_atom_site_disorder_group
N1 N 0.8206(4) 0.8317(3) 0.2356(2) 0.0261(12) Uani 1 d . .
N2 N 0.6633(4) 0.6889(3) 0.1669(2) 0.0274(12) Uani 1 d . .
H2 H 0.6747(4) 0.7213(3) 0.2033(2) 0.033 Uiso 1 calc R .
N3 N 0.5522(4) 0.7050(3) 0.2681(2) 0.0235(11) Uani 1 d . .
N4 N 0.7083(4) 0.8531(3) 0.3341(2) 0.0243(12) Uani 1 d . .
H4 H 0.6983(4) 0.8187(3) 0.2985(2) 0.029 Uiso 1 calc R .
C1A C 0.8902(4) 0.8960(4) 0.2745(3) 0.0251(14) Uani 1 d . .
C2A C 0.8652(5) 0.8127(4) 0.1859(3) 0.0245(14) Uani 1 d . .
C3A C 0.7279(5) 0.6954(4) 0.1253(3) 0.0276(15) Uani 1 d . .
C4A C 0.5779(5) 0.6246(4) 0.1436(3) 0.0283(15) Uani 1 d . .
C5A C 0.4845(4) 0.6370(4) 0.2305(3) 0.0249(14) Uani 1 d . .
C6A C 0.5085(4) 0.7233(4) 0.3185(3) 0.0233(13) Uani 1 d . .
C7A C 0.6425(5) 0.8495(4) 0.3748(3) 0.0259(14) Uani 1 d . .
C8A C 0.7919(5) 0.9185(4) 0.3572(3) 0.0242(14) Uani 1 d . .
C1B C 0.9804(5) 0.9164(4) 0.2497(3) 0.033(2) Uani 1 d . .
H1B H 1.0392(5) 0.9581(4) 0.2685(3) 0.040 Uiso 1 calc R .
C2B C 0.9650(5) 0.8650(4) 0.1947(3) 0.033(2) Uani 1 d . .
H2B H 1.0109(5) 0.8634(4) 0.1671(3) 0.039 Uiso 1 calc R .
C3B C 0.6796(5) 0.6322(4) 0.0724(3) 0.033(2) Uani 1 d . .
H3B H 0.7062(5) 0.6218(4) 0.0357(3) 0.039 Uiso 1 calc R .
C4B C 0.5900(5) 0.5898(4) 0.0834(3) 0.031(2) Uani 1 d . .
H4B H 0.5431(5) 0.5446(4) 0.0558(3) 0.038 Uiso 1 calc R .
C5B C 0.3963(5) 0.6132(4) 0.2572(3) 0.0299(15) Uani 1 d . .
H5B H 0.3389(5) 0.5684(4) 0.2395(3) 0.036 Uiso 1 calc R .
C6B C 0.4099(5) 0.6660(4) 0.3119(3) 0.0293(15) Uani 1 d . .
H6B H 0.3647(5) 0.6657(4) 0.3401(3) 0.035 Uiso 1 calc R .
C7B C 0.6864(5) 0.9181(4) 0.4253(3) 0.0290(15) Uani 1 d . .
H7B H 0.6576(5) 0.9320(4) 0.4605(3) 0.035 Uiso 1 calc R .
C8B C 0.7765(5) 0.9600(4) 0.4145(3) 0.0285(15) Uani 1 d . .
H8B H 0.8215(5) 1.0088(4) 0.4406(3) 0.034 Uiso 1 calc R .
C1M C 0.8204(5) 0.7504(4) 0.1333(3) 0.0282(15) Uani 1 d . .
C2M C 0.4969(5) 0.5990(4) 0.1727(3) 0.0245(14) Uani 1 d . .
C3M C 0.5501(5) 0.7901(4) 0.3685(3) 0.0249(14) Uani 1 d . .
C4M C 0.8764(5) 0.9381(4) 0.3313(3) 0.0248(14) Uani 1 d . .
C11 C 0.8796(5) 0.7451(4) 0.0822(3) 0.0286(15) Uani 1 d . .
C12 C 0.8987(5) 0.8122(4) 0.0473(3) 0.034(2) Uani 1 d . .
H12 H 0.8732(5) 0.8608(4) 0.0560(3) 0.041 Uiso 1 calc R .
C13 C 0.9538(5) 0.8098(5) 0.0001(3) 0.035(2) Uani 1 d . .
H13 H 0.9673(5) 0.8568(5) -0.0228(3) 0.042 Uiso 1 calc R .
C14 C 0.9891(5) 0.7381(5) -0.0132(3) 0.036(2) Uani 1 d . .
H14 H 1.0256(5) 0.7352(5) -0.0462(3) 0.043 Uiso 1 calc R .
C15 C 0.9725(5) 0.6716(5) 0.0202(3) 0.033(2) Uani 1 d . .
H15 H 0.9971(5) 0.6227(5) 0.0101(3) 0.039 Uiso 1 calc R .
C16 C 0.9198(5) 0.6745(4) 0.0689(3) 0.0284(15) Uani 1 d . .
N5 N 0.9049(4) 0.6087(4) 0.1064(3) 0.0323(13) Uani 1 d . .
H5 H 0.8497(4) 0.5941(4) 0.1213(3) 0.039 Uiso 1 calc R .
C17 C 0.9698(5) 0.5664(5) 0.1211(3) 0.038(2) Uani 1 d . .
O1 O 1.0456(4) 0.5755(4) 0.1001(3) 0.0501(14) Uani 1 d . .
N6 N 0.9403(4) 0.5129(4) 0.1632(3) 0.041(2) Uani 1 d . .
H6 H 0.8857(4) 0.5136(4) 0.1767(3) 0.049 Uiso 1 calc R .
C18 C 0.9868(5) 0.4576(5) 0.1869(3) 0.036(2) Uani 1 d . .
C19 C 0.9514(5) 0.4231(5) 0.2373(3) 0.043(2) Uani 1 d . .
H19 H 0.9002(5) 0.4401(5) 0.2541(3) 0.051 Uiso 1 calc R .
C20 C 0.9892(5) 0.3654(5) 0.2631(3) 0.042(2) Uani 1 d . .
H20 H 0.9648(5) 0.3429(5) 0.2975(3) 0.050 Uiso 1 calc R .
C21 C 1.0640(6) 0.3400(5) 0.2380(3) 0.038(2) Uani 1 d . .
Cl1 Cl 1.1111(2) 0.26597(13) 0.26869(9) 0.0508(5) Uani 1 d . .
C22 C 1.1012(7) 0.3755(6) 0.1903(4) 0.056(2) Uani 1 d . .
H22 H 1.1543(7) 0.3606(6) 0.1748(4) 0.067 Uiso 1 calc R .
C23 C 1.0621(7) 0.4333(6) 0.1643(4) 0.060(3) Uani 1 d . .
H23 H 1.0876(7) 0.4564(6) 0.1303(4) 0.072 Uiso 1 calc R .
C31 C 0.4141(4) 0.5255(4) 0.1382(3) 0.0242(14) Uani 1 d . .
C32 C 0.3389(5) 0.5485(5) 0.1098(3) 0.034(2) Uani 1 d . .
H32 H 0.3435(5) 0.6098(5) 0.1117(3) 0.040 Uiso 1 calc R .
C33 C 0.2585(5) 0.4848(5) 0.0792(3) 0.038(2) Uani 1 d . .
H33 H 0.2080(5) 0.5016(5) 0.0604(3) 0.045 Uiso 1 calc R .
C34 C 0.2526(5) 0.3953(5) 0.0763(3) 0.035(2) Uani 1 d . .
H34 H 0.1969(5) 0.3504(5) 0.0562(3) 0.042 Uiso 1 calc R .
C35 C 0.3273(5) 0.3710(4) 0.1024(3) 0.031(2) Uani 1 d . .
H35 H 0.3231(5) 0.3096(4) 0.0991(3) 0.037 Uiso 1 calc R .
C36 C 0.4086(5) 0.4358(4) 0.1334(3) 0.0271(14) Uani 1 d . .
N7 N 0.4860(4) 0.4126(3) 0.1588(2) 0.0278(12) Uani 1 d . .
H7 H 0.5419(4) 0.4541(3) 0.1652(2) 0.033 Uiso 1 calc R .
C37 C 0.4834(5) 0.3312(4) 0.1749(3) 0.031(2) Uani 1 d . .
O2 O 0.4094(4) 0.2715(3) 0.1755(2) 0.0436(13) Uani 1 d . .
N8 N 0.5718(4) 0.3252(4) 0.1898(3) 0.0334(13) Uani 1 d . .
H8 H 0.6200(4) 0.3666(4) 0.1803(3) 0.040 Uiso 1 calc R .
C38 C 0.5956(5) 0.2597(4) 0.2192(3) 0.036(2) Uani 1 d . .
C39 C 0.5296(6) 0.1818(5) 0.2286(3) 0.041(2) Uani 1 d . .
H39 H 0.4641(6) 0.1676(5) 0.2131(3) 0.049 Uiso 1 calc R .
C40 C 0.5600(7) 0.1251(5) 0.2608(4) 0.048(2) Uani 1 d . .
H40 H 0.5152(7) 0.0725(5) 0.2685(4) 0.057 Uiso 1 calc R .
C41 C 0.6543(7) 0.1446(5) 0.2815(3) 0.047(2) Uani 1 d . .
Cl2 Cl 0.6913(2) 0.0718(2) 0.32269(11) 0.0694(7) Uani 1 d . .
C42 C 0.7209(6) 0.2201(5) 0.2720(4) 0.047(2) Uani 1 d . .
H42 H 0.7864(6) 0.2327(5) 0.2868(4) 0.057 Uiso 1 calc R .
C43 C 0.6913(6) 0.2772(5) 0.2406(4) 0.043(2) Uani 1 d . .
H43 H 0.7370(6) 0.3296(5) 0.2334(4) 0.052 Uiso 1 calc R .
C51 C 0.4955(4) 0.8028(4) 0.4210(3) 0.0250(14) Uani 1 d . .
C52 C 0.4436(5) 0.8639(5) 0.4244(3) 0.037(2) Uani 1 d . .
H52 H 0.4338(5) 0.8902(5) 0.3902(3) 0.044 Uiso 1 calc R .
C53 C 0.4061(6) 0.8869(5) 0.4765(3) 0.040(2) Uani 1 d . .
H53 H 0.3706(6) 0.9286(5) 0.4782(3) 0.048 Uiso 1 calc R .
C54 C 0.4204(5) 0.8488(4) 0.5265(3) 0.034(2) Uani 1 d . .
H54 H 0.3975(5) 0.8667(4) 0.5632(3) 0.041 Uiso 1 calc R .
C55 C 0.4678(5) 0.7852(4) 0.5232(3) 0.030(2) Uani 1 d . .
H55 H 0.4755(5) 0.7576(4) 0.5571(3) 0.036 Uiso 1 calc R .
C56 C 0.5044(5) 0.7615(4) 0.4704(3) 0.0265(14) Uani 1 d . .
N9 N 0.5486(4) 0.6924(3) 0.4639(2) 0.0289(12) Uani 1 d . .
H9 H 0.5403(4) 0.6593(3) 0.4279(2) 0.035 Uiso 1 calc R .
C57 C 0.6029(5) 0.6729(4) 0.5087(3) 0.0278(15) Uani 1 d . .
O3 O 0.6333(3) 0.7219(3) 0.5570(2) 0.0342(11) Uani 1 d . .
N10 N 0.6173(4) 0.5915(3) 0.4928(2) 0.0313(13) Uani 1 d . .
H10 H 0.5850(4) 0.5586(3) 0.4589(2) 0.038 Uiso 1 calc R .
C58 C 0.6779(5) 0.5543(4) 0.5246(3) 0.0294(15) Uani 1 d . .
C59 C 0.6604(5) 0.4627(5) 0.5119(3) 0.037(2) Uani 1 d . .
H59 H 0.6090(5) 0.4276(5) 0.4825(3) 0.044 Uiso 1 calc R .
C60 C 0.7163(5) 0.4217(5) 0.5412(3) 0.037(2) Uani 1 d . .
H60 H 0.7035(5) 0.3587(5) 0.5326(3) 0.045 Uiso 1 calc R .
C61 C 0.7912(5) 0.4736(5) 0.5833(3) 0.034(2) Uani 1 d . .
Cl3 Cl 0.8625(2) 0.42219(13) 0.62091(9) 0.0492(5) Uani 1 d . .
C62 C 0.8112(5) 0.5643(4) 0.5954(3) 0.034(2) Uani 1 d . .
H62 H 0.8638(5) 0.5993(4) 0.6241(3) 0.041 Uiso 1 calc R .
C63 C 0.7547(5) 0.6053(4) 0.5657(3) 0.037(2) Uani 1 d . .
H63 H 0.7688(5) 0.6685(4) 0.5737(3) 0.044 Uiso 1 calc R .
C71 C 0.9594(5) 1.0113(4) 0.3673(3) 0.0277(15) Uani 1 d . .
C72 C 0.9714(5) 1.0996(4) 0.3602(3) 0.034(2) Uani 1 d . .
H72 H 0.9289(5) 1.1123(4) 0.3315(3) 0.041 Uiso 1 calc R .
C73 C 1.0440(5) 1.1685(4) 0.3941(3) 0.036(2) Uani 1 d . .
H73 H 1.0519(5) 1.2283(4) 0.3886(3) 0.044 Uiso 1 calc R .
C74 C 1.1056(5) 1.1503(4) 0.4363(3) 0.036(2) Uani 1 d . .
H74 H 1.1551(5) 1.1978(4) 0.4603(3) 0.043 Uiso 1 calc R .
C75 C 1.0951(5) 1.0634(4) 0.4436(3) 0.032(2) Uani 1 d . .
H75 H 1.1380(5) 1.0517(4) 0.4725(3) 0.038 Uiso 1 calc R .
C76 C 1.0225(5) 0.9923(4) 0.4094(3) 0.0257(14) Uani 1 d . .
N11 N 1.0062(4) 0.9036(3) 0.4180(2) 0.0305(13) Uani 1 d . .
H11 H 0.9499(4) 0.8656(3) 0.4034(2) 0.037 Uiso 1 calc R .
C77 C 1.0705(5) 0.8708(4) 0.4471(3) 0.0293(15) Uani 1 d . .
O4 O 1.1559(3) 0.9102(3) 0.4593(2) 0.0317(11) Uani 1 d . .
N12 N 1.0276(4) 0.7874(3) 0.4594(2) 0.0317(13) Uani 1 d . .
H12A H 0.9684(4) 0.7611(3) 0.4428(2) 0.038 Uiso 1 calc R .
C78 C 1.0676(5) 0.7393(4) 0.4956(3) 0.0270(14) Uani 1 d . .
C79 C 1.0045(6) 0.6589(4) 0.5059(3) 0.039(2) Uani 1 d . .
H79 H 0.9403(6) 0.6392(4) 0.4872(3) 0.047 Uiso 1 calc R .
C80 C 1.0360(5) 0.6086(4) 0.5432(3) 0.035(2) Uani 1 d . .
H80 H 0.9936(5) 0.5543(4) 0.5505(3) 0.042 Uiso 1 calc R .
C81 C 1.1287(5) 0.6376(4) 0.5696(3) 0.036(2) Uani 1 d . .
Cl4 Cl 1.1687(2) 0.57321(13) 0.61597(10) 0.0527(5) Uani 1 d . .
C82 C 1.1907(5) 0.7160(5) 0.5605(4) 0.040(2) Uani 1 d . .
H82 H 1.2546(5) 0.7352(5) 0.5798(4) 0.048 Uiso 1 calc R .
C83 C 1.1608(5) 0.7676(4) 0.5233(3) 0.034(2) Uani 1 d . .
H83 H 1.2040(5) 0.8220(4) 0.5169(3) 0.041 Uiso 1 calc R .
Br Br 0.73137(7) 0.51387(7) 0.19856(5) 0.0459(4) Uani 0.757(3) d P .
N13 N 0.2458(5) 0.8336(4) 0.1245(3) 0.034(2) Uani 0.757(3) d PDU .
C84 C 0.1966(7) 0.8050(6) 0.1778(4) 0.037(2) Uani 0.757(3) d PDU .
H84A H 0.2056(7) 0.8592(6) 0.2084(4) 0.044 Uiso 0.757(3) calc PR .
H84B H 0.1271(7) 0.7801(6) 0.1643(4) 0.044 Uiso 0.757(3) calc PR .
C85 C 0.2260(8) 0.7393(7) 0.2081(4) 0.043(2) Uani 0.757(3) d PDU .
H85A H 0.2936(8) 0.7648(7) 0.2260(4) 0.052 Uiso 0.757(3) calc PR .
H85B H 0.2206(8) 0.6851(7) 0.1783(4) 0.052 Uiso 0.757(3) calc PR .
C86 C 0.1620(9) 0.7147(6) 0.2575(4) 0.051(3) Uani 0.757(3) d PDU .
H86A H 0.0945(9) 0.6962(6) 0.2392(4) 0.061 Uiso 0.757(3) calc PR .
H86B H 0.1739(9) 0.6620(6) 0.2715(4) 0.061 Uiso 0.757(3) calc PR .
C87 C 0.1733(8) 0.7855(6) 0.3118(5) 0.045(3) Uani 0.757(3) d PDU .
H87A H 0.1288(8) 0.7620(6) 0.3401(5) 0.068 Uiso 0.757(3) calc PR .
H87B H 0.1594(8) 0.8376(6) 0.2992(5) 0.068 Uiso 0.757(3) calc PR .
H87C H 0.2391(8) 0.8032(6) 0.3316(5) 0.068 Uiso 0.757(3) calc PR .
C88 C 0.1882(7) 0.8947(6) 0.0961(4) 0.039(2) Uani 0.757(3) d PDU .
H88A H 0.2129(7) 0.9079(6) 0.0576(4) 0.047 Uiso 0.757(3) calc PR .
H88B H 0.1198(7) 0.8597(6) 0.0867(4) 0.047 Uiso 0.757(3) calc PR .
C89 C 0.1956(7) 0.9801(6) 0.1356(4) 0.039(2) Uani 0.757(3) d PDU .
H89A H 0.2634(7) 1.0173(6) 0.1435(4) 0.047 Uiso 0.757(3) calc PR .
H89B H 0.1729(7) 0.9680(6) 0.1747(4) 0.047 Uiso 0.757(3) calc PR .
C90 C 0.1379(8) 1.0297(6) 0.1073(5) 0.048(3) Uani 0.757(3) d PDU .
H90A H 0.1569(8) 1.0363(6) 0.0665(5) 0.058 Uiso 0.757(3) calc PR .
H90B H 0.0696(8) 0.9938(6) 0.1023(5) 0.058 Uiso 0.757(3) calc PR .
C91 C 0.1480(9) 1.1194(7) 0.1419(5) 0.056(3) Uani 0.757(3) d PDU .
H91A H 0.1079(9) 1.1479(7) 0.1204(5) 0.084 Uiso 0.757(3) calc PR .
H91B H 0.2151(9) 1.1561(7) 0.1461(5) 0.084 Uiso 0.757(3) calc PR .
H91C H 0.1277(9) 1.1135(7) 0.1820(5) 0.084 Uiso 0.757(3) calc PR .
C92 C 0.2278(6) 0.7510(5) 0.0758(4) 0.033(2) Uani 0.757(3) d PDU .
H92A H 0.2627(6) 0.7116(5) 0.0904(4) 0.040 Uiso 0.757(3) calc PR .
H92B H 0.1587(6) 0.7180(5) 0.0709(4) 0.040 Uiso 0.757(3) calc PR .
C93 C 0.2563(8) 0.7677(6) 0.0151(4) 0.043(2) Uani 0.757(3) d PDU .
H93A H 0.3227(8) 0.8079(6) 0.0193(4) 0.052 Uiso 0.757(3) calc PR .
H93B H 0.2134(8) 0.7964(6) -0.0043(4) 0.052 Uiso 0.757(3) calc PR .
C94 C 0.2492(11) 0.6782(7) -0.0233(5) 0.064(4) Uani 0.757(3) d PDU .
H94A H 0.3039(11) 0.6585(7) -0.0093(5) 0.077 Uiso 0.757(3) calc PR .
H94B H 0.1898(11) 0.6337(7) -0.0164(5) 0.077 Uiso 0.757(3) calc PR .
C95 C 0.2485(15) 0.6783(12) -0.0837(9) 0.145(9) Uani 0.757(3) d PDU .
H95A H 0.2437(15) 0.6183(12) -0.1047(9) 0.218 Uiso 0.757(3) calc PR .
H95B H 0.3078(15) 0.7208(12) -0.0914(9) 0.218 Uiso 0.757(3) calc PR .
H95C H 0.1936(15) 0.6960(12) -0.0985(9) 0.218 Uiso 0.757(3) calc PR .
C96 C 0.3472(7) 0.8885(7) 0.1382(5) 0.043(2) Uani 0.757(3) d PDU .
H96A H 0.3624(7) 0.9264(7) 0.1068(5) 0.051 Uiso 0.757(3) calc PR .
H96B H 0.3545(7) 0.9290(7) 0.1772(5) 0.051 Uiso 0.757(3) calc PR .
C97 C 0.4172(8) 0.8405(7) 0.1416(5) 0.048(3) Uani 0.757(3) d PDU .
H97A H 0.4200(8) 0.8088(7) 0.1008(5) 0.058 Uiso 0.757(3) calc PR .
H97B H 0.3979(8) 0.7954(7) 0.1681(5) 0.058 Uiso 0.757(3) calc PR .
C98 C 0.5154(8) 0.9049(8) 0.1665(6) 0.067(3) Uani 0.757(3) d PDU .
H98A H 0.5298(8) 0.9528(8) 0.1417(6) 0.080 Uiso 0.757(3) calc PR .
H98B H 0.5112(8) 0.9333(8) 0.2079(6) 0.080 Uiso 0.757(3) calc PR .
C99 C 0.59463(12) 0.86972(10) 0.16878(7) 0.067(4) Uani 0.757(3) d PDU .
H99A H 0.65310(12) 0.91793(10) 0.18560(7) 0.100 Uiso 0.757(3) calc PR .
H99B H 0.60192(12) 0.84335(10) 0.12793(7) 0.100 Uiso 0.757(3) calc PR .
H99C H 0.58327(12) 0.82371(10) 0.19440(7) 0.100 Uiso 0.757(3) calc PR .
S1 S 1.48844(12) 0.46063(10) 0.32351(7) 0.0362(4) Uani 1 d RD .
O5 O 1.49776(12) 0.52152(10) 0.38262(7) 0.0429(13) Uani 1 d RD .
C1 C 1.36514(12) 0.40240(10) 0.30507(7) 0.049(2) Uani 1 d RD .
H1A H 1.33120(12) 0.44300(10) 0.29246(7) 0.074 Uiso 1 calc R .
H1C H 1.33916(12) 0.37970(10) 0.34050(7) 0.074 Uiso 1 calc R .
H1D H 1.35675(12) 0.35224(10) 0.27203(7) 0.074 Uiso 1 calc R .
C2 C 1.5252(6) 0.3692(5) 0.3435(4) 0.049(2) Uani 1 d D .
H2A H 1.5945(6) 0.3890(5) 0.3556(4) 0.073 Uiso 1 calc R .
H2C H 1.5095(6) 0.3205(5) 0.3087(4) 0.073 Uiso 1 calc R .
H2D H 1.4919(6) 0.3480(5) 0.3772(4) 0.073 Uiso 1 calc R .
S2 S 0.80537(14) 0.69615(11) 0.34458(9) 0.0385(5) Uani 1 d D .
O6 O 0.8380(3) 0.7518(3) 0.4069(2) 0.0390(12) Uani 1 d D .
C3 C 0.7272(7) 0.5948(5) 0.3576(4) 0.065(3) Uani 1 d D .
H3A H 0.6678(7) 0.6048(5) 0.3698(4) 0.097 Uiso 1 calc R .
H3C H 0.7578(7) 0.5733(5) 0.3898(4) 0.097 Uiso 1 calc R .
H3D H 0.7128(7) 0.5502(5) 0.3206(4) 0.097 Uiso 1 calc R .
C4 C 0.9006(6) 0.6551(7) 0.3246(5) 0.080(3) Uani 1 d D .
H4A H 0.9530(6) 0.7038(7) 0.3153(5) 0.121 Uiso 1 calc R .
H4C H 0.8784(6) 0.6078(7) 0.2890(5) 0.121 Uiso 1 calc R .
H4D H 0.9234(6) 0.6308(7) 0.3583(5) 0.121 Uiso 1 calc R .
S3 S 0.5819(2) 0.9204(2) 0.00006(13) 0.0789(8) Uani 1 d D .
O7 O 0.6245(8) 1.0103(5) -0.0192(5) 0.127(3) Uani 1 d D .
C5 C 0.5046(11) 0.8576(11) -0.0590(9) 0.195(11) Uani 1 d D .
H5A H 0.4528(11) 0.8839(11) -0.0658(9) 0.293 Uiso 1 calc R .
H5C H 0.4779(11) 0.7970(11) -0.0507(9) 0.293 Uiso 1 calc R .
H5D H 0.5381(11) 0.8553(11) -0.0951(9) 0.293 Uiso 1 calc R .
C6 C 0.6558(15) 0.8502(12) -0.0060(8) 0.202(11) Uani 1 d D .
H6A H 0.7103(15) 0.8736(12) 0.0256(8) 0.303 Uiso 1 calc R .
H6C H 0.6792(15) 0.8481(12) -0.0457(8) 0.303 Uiso 1 calc R .
H6D H 0.6191(15) 0.7898(12) -0.0013(8) 0.303 Uiso 1 calc R .
S4A S 0.2650(3) 1.0433(2) 0.3129(2) 0.0496(14) Uani 0.574(7) d PDU 1
O8 O 0.3271(6) 1.0060(4) 0.2749(3) 0.087(2) Uani 1 d DU 1
C7 C 0.3156(6) 1.0487(5) 0.3893(4) 0.050(2) Uani 1 d D 1
H7A H 0.3098(6) 0.9881(5) 0.3967(4) 0.075 Uiso 1 calc R 1
H7C H 0.2812(6) 1.0771(5) 0.4178(4) 0.075 Uiso 1 calc R 1
H7D H 0.3834(6) 1.0838(5) 0.3948(4) 0.075 Uiso 1 calc R 1
C8 C 0.2834(11) 1.1523(7) 0.3115(5) 0.111(5) Uani 1 d DU 1
H8A H 0.2589(11) 1.1598(7) 0.2717(5) 0.166 Uiso 1 calc R 1
H8C H 0.3522(11) 1.1838(7) 0.3195(5) 0.166 Uiso 1 calc R 1
H8D H 0.2500(11) 1.1771(7) 0.3425(5) 0.166 Uiso 1 calc R 1
S4B S 0.3528(4) 1.0938(3) 0.3269(2) 0.049(2) Uani 0.426(7) d PDU 2
S5A S 0.8640(8) 0.0973(6) 0.1165(2) 0.075(3) Uani 0.60(2) d PDU 3
O9 O 0.8658(10) 0.0277(9) 0.0715(5) 0.182(5) Uani 1 d DU 3
C9 C 0.8790(9) 0.0733(9) 0.1873(5) 0.101(4) Uani 1 d D 3
H9A H 0.9435(9) 0.0681(9) 0.1953(5) 0.151 Uiso 1 calc R 3
H9B H 0.8314(9) 0.0167(9) 0.1901(5) 0.151 Uiso 1 calc R 3
H9C H 0.8706(9) 0.1212(9) 0.2171(5) 0.151 Uiso 1 calc R 3
C10 C 0.7385(11) 0.1000(10) 0.1225(7) 0.124(5) Uani 1 d DU 3
H10A H 0.7126(11) 0.1135(10) 0.0850(7) 0.187 Uiso 1 calc R 3
H10B H 0.7381(11) 0.1463(10) 0.1564(7) 0.187 Uiso 1 calc R 3
H10C H 0.6991(11) 0.0418(10) 0.1294(7) 0.187 Uiso 1 calc R 3
S5B S 0.8119(11) 0.0478(15) 0.1140(4) 0.100(5) Uani 0.40(2) d PDU 4

loop_
_atom_type_symbol
_atom_type_description
_atom_type_scat_dispersion_real
_atom_type_scat_dispersion_imag
_atom_type_scat_source
C C 0.0033 0.0016 'International Tables Vol C Tables 4.2.6.8 and 6.1.1.4'
H H 0.0000 0.0000 'International Tables Vol C Tables 4.2.6.8 and 6.1.1.4'
N N 0.0061 0.0033 'International Tables Vol C Tables 4.2.6.8 and 6.1.1.4'
O O 0.0106 0.0060 'International Tables Vol C Tables 4.2.6.8 and 6.1.1.4'
S S 0.1246 0.1234 'International Tables Vol C Tables 4.2.6.8 and 6.1.1.4'
Cl Cl 0.1484 0.1585 'International Tables Vol C Tables 4.2.6.8 and 6.1.1.4'
Br Br -0.2901 2.4595 'International Tables Vol C Tables 4.2.6.8 and 6.1.1.4'

loop_
_geom_angle_atom_site_label_1
_geom_angle_atom_site_label_2
_geom_angle_atom_site_label_3
_geom_angle
C1A N1 C2A 104.8(5)
C3A N2 C4A 110.6(5)
C3A N2 H2 124.7(3)
C4A N2 H2 124.7(3)
C5A N3 C6A 105.3(5)
C8A N4 C7A 109.8(5)
C8A N4 H4 125.1(3)
C7A N4 H4 125.1(3)
N1 C1A C4M 125.0(6)
N1 C1A C1B 111.2(5)
C4M C1A C1B 123.7(6)
N1 C2A C1M 124.9(6)
N1 C2A C2B 110.8(5)
C1M C2A C2B 124.3(6)
C1M C3A N2 126.7(6)
C1M C3A C3B 127.2(6)
N2 C3A C3B 106.2(5)
N2 C4A C2M 126.9(6)
N2 C4A C4B 106.2(6)
C2M C4A C4B 126.9(6)
N3 C5A C2M 125.0(6)
N3 C5A C5B 110.5(5)
C2M C5A C5B 124.4(6)
N3 C6A C3M 125.5(6)
N3 C6A C6B 110.8(5)
C3M C6A C6B 123.6(6)
N4 C7A C3M 126.9(6)
N4 C7A C7B 107.0(5)
C3M C7A C7B 126.2(6)
N4 C8A C4M 126.8(5)
N4 C8A C8B 106.9(5)
C4M C8A C8B 126.3(6)
C2B C1B C1A 106.6(6)
C2B C1B H1B 126.7(4)
C1A C1B H1B 126.7(4)
C1B C2B C2A 106.6(6)
C1B C2B H2B 126.7(4)
C2A C2B H2B 126.7(4)
C4B C3B C3A 108.7(6)
C4B C3B H3B 125.7(4)
C3A C3B H3B 125.7(4)
C3B C4B C4A 108.4(6)
C3B C4B H4B 125.8(4)
C4A C4B H4B 125.8(4)
C6B C5B C5A 107.8(6)
C6B C5B H5B 126.1(4)
C5A C5B H5B 126.1(4)
C5B C6B C6A 105.5(6)
C5B C6B H6B 127.2(4)
C6A C6B H6B 127.2(3)
C8B C7B C7A 108.0(6)
C8B C7B H7B 126.0(4)
C7A C7B H7B 126.0(4)
C7B C8B C8A 108.3(6)
C7B C8B H8B 125.9(4)
C8A C8B H8B 125.9(4)
C3A C1M C2A 125.6(6)
C3A C1M C11 117.9(5)
C2A C1M C11 116.5(6)
C4A C2M C5A 126.2(6)
C4A C2M C31 116.7(5)
C5A C2M C31 117.1(6)
C7A C3M C6A 125.2(6)
C7A C3M C51 114.3(5)
C6A C3M C51 120.5(6)
C8A C4M C1A 125.4(6)
C8A C4M C71 116.2(5)
C1A C4M C71 118.4(6)
C12 C11 C16 118.1(6)
C12 C11 C1M 120.0(6)
C16 C11 C1M 121.9(6)
C13 C12 C11 121.5(7)
C13 C12 H12 119.2(4)
C11 C12 H12 119.2(4)
C14 C13 C12 119.0(7)
C14 C13 H13 120.5(4)
C12 C13 H13 120.5(4)
C15 C14 C13 121.1(7)
C15 C14 H14 119.4(4)
C13 C14 H14 119.4(4)
C14 C15 C16 120.5(7)
C14 C15 H15 119.7(4)
C16 C15 H15 119.7(4)
C15 C16 C11 119.7(6)
C15 C16 N5 122.1(6)
C11 C16 N5 118.2(5)
C17 N5 C16 124.7(6)
C17 N5 H5 117.7(4)
C16 N5 H5 117.7(3)
O1 C17 N5 124.3(7)
O1 C17 N6 123.8(7)
N5 C17 N6 112.0(6)
C17 N6 C18 127.7(6)
C17 N6 H6 116.2(4)
C18 N6 H6 116.2(4)
C23 C18 N6 125.5(6)
C23 C18 C19 118.2(7)
N6 C18 C19 116.2(6)
C20 C19 C18 121.3(7)
C20 C19 H19 119.4(5)
C18 C19 H19 119.4(4)
C19 C20 C21 119.2(7)
C19 C20 H20 120.4(5)
C21 C20 H20 120.4(4)
C22 C21 C20 120.1(7)
C22 C21 Cl1 119.9(6)
C20 C21 Cl1 120.0(6)
C21 C22 C23 120.3(8)
C21 C22 H22 119.8(5)
C23 C22 H22 119.8(5)
C18 C23 C22 120.9(7)
C18 C23 H23 119.6(4)
C22 C23 H23 119.6(5)
C36 C31 C32 118.8(6)
C36 C31 C2M 122.8(6)
C32 C31 C2M 118.4(6)
C33 C32 C31 121.9(6)
C33 C32 H32 119.0(4)
C31 C32 H32 119.0(4)
C32 C33 C34 118.7(7)
C32 C33 H33 120.7(4)
C34 C33 H33 120.7(4)
C35 C34 C33 120.5(6)
C35 C34 H34 119.8(4)
C33 C34 H34 119.8(4)
C34 C35 C36 120.7(6)
C34 C35 H35 119.7(4)
C36 C35 H35 119.7(4)
C31 C36 C35 119.4(6)
C31 C36 N7 119.1(5)
C35 C36 N7 121.5(6)
C37 N7 C36 126.6(5)
C37 N7 H7 116.7(4)
C36 N7 H7 116.7(3)
O2 C37 N8 124.0(6)
O2 C37 N7 123.7(6)
N8 C37 N7 112.3(6)
C37 N8 C38 127.3(6)
C37 N8 H8 116.4(4)
C38 N8 H8 116.4(4)
C43 C38 C39 119.1(7)
C43 C38 N8 116.6(6)
C39 C38 N8 124.3(7)
C40 C39 C38 119.3(8)
C40 C39 H39 120.3(5)
C38 C39 H39 120.3(5)
C41 C40 C39 120.0(8)
C41 C40 H40 120.0(5)
C39 C40 H40 120.0(5)
C40 C41 C42 121.8(7)
C40 C41 Cl2 119.2(7)
C42 C41 Cl2 118.9(7)
C41 C42 C43 118.7(8)
C41 C42 H42 120.7(5)
C43 C42 H42 120.7(5)
C42 C43 C38 121.1(7)
C42 C43 H43 119.5(5)
C38 C43 H43 119.5(4)
C52 C51 C56 118.4(6)
C52 C51 C3M 120.7(6)
C56 C51 C3M 120.5(6)
C53 C52 C51 121.1(7)
C53 C52 H52 119.4(4)
C51 C52 H52 119.4(4)
C52 C53 C54 119.5(7)
C52 C53 H53 120.2(4)
C54 C53 H53 120.2(4)
C55 C54 C53 120.2(6)
C55 C54 H54 119.9(4)
C53 C54 H54 119.9(4)
C54 C55 C56 120.0(6)
C54 C55 H55 120.0(4)
C56 C55 H55 120.0(4)
C55 C56 C51 120.5(6)
C55 C56 N9 121.7(6)
C51 C56 N9 117.7(5)
C57 N9 C56 125.7(5)
C57 N9 H9 117.1(3)
C56 N9 H9 117.1(3)
O3 C57 N10 124.5(6)
O3 C57 N9 123.6(6)
N10 C57 N9 111.9(5)
C57 N10 C58 127.5(5)
C57 N10 H10 116.3(4)
C58 N10 H10 116.3(3)
C63 C58 C59 119.3(7)
C63 C58 N10 122.9(6)
C59 C58 N10 117.7(6)
C60 C59 C58 121.0(7)
C60 C59 H59 119.5(4)
C58 C59 H59 119.5(4)
C59 C60 C61 118.9(6)
C59 C60 H60 120.6(4)
C61 C60 H60 120.6(4)
C62 C61 C60 121.2(7)
C62 C61 Cl3 119.6(6)
C60 C61 Cl3 119.2(6)
C61 C62 C63 119.7(7)
C61 C62 H62 120.1(4)
C63 C62 H62 120.1(4)
C58 C63 C62 119.9(6)
C58 C63 H63 120.0(4)
C62 C63 H63 120.0(4)
C72 C71 C76 119.5(6)
C72 C71 C4M 119.3(6)
C76 C71 C4M 121.1(5)
C73 C72 C71 121.0(6)
C73 C72 H72 119.5(4)
C71 C72 H72 119.5(4)
C72 C73 C74 119.7(6)
C72 C73 H73 120.2(4)
C74 C73 H73 120.2(4)
C75 C74 C73 120.1(6)
C75 C74 H74 119.9(4)
C73 C74 H74 119.9(4)
C74 C75 C76 121.2(6)
C74 C75 H75 119.4(4)
C76 C75 H75 119.4(4)
C75 C76 N11 122.8(6)
C75 C76 C71 118.5(6)
N11 C76 C71 118.6(5)
C77 N11 C76 125.7(5)
C77 N11 H11 117.1(3)
C76 N11 H11 117.1(3)
O4 C77 N12 124.0(6)
O4 C77 N11 124.2(6)
N12 C77 N11 111.8(6)
C77 N12 C78 127.2(6)
C77 N12 H12A 116.4(4)
C78 N12 H12A 116.4(3)
C83 C78 N12 124.9(6)
C83 C78 C79 119.5(6)
N12 C78 C79 115.5(6)
C80 C79 C78 120.0(7)
C80 C79 H79 120.0(4)
C78 C79 H79 120.0(4)
C81 C80 C79 119.3(6)
C81 C80 H80 120.3(4)
C79 C80 H80 120.3(4)
C80 C81 C82 121.5(7)
C80 C81 Cl4 119.3(5)
C82 C81 Cl4 119.3(6)
C81 C82 C83 120.3(7)
C81 C82 H82 119.9(5)
C83 C82 H82 119.9(4)
C78 C83 C82 119.5(6)
C78 C83 H83 120.3(4)
C82 C83 H83 120.3(4)
C96 N13 C84 115.8(7)
C96 N13 C92 114.4(7)
C84 N13 C92 108.1(6)
C96 N13 C88 106.7(6)
C84 N13 C88 106.2(7)
C92 N13 C88 104.7(6)
C85 C84 N13 118.3(8)
C85 C84 H84A 107.7(6)
N13 C84 H84A 107.7(4)
C85 C84 H84B 107.7(6)
N13 C84 H84B 107.7(5)
H84A C84 H84B 107.1
C84 C85 C86 109.5(8)
C84 C85 H85A 109.8(6)
C86 C85 H85A 109.8(6)
C84 C85 H85B 109.8(6)
C86 C85 H85B 109.8(5)
H85A C85 H85B 108.2
C87 C86 C85 117.0(9)
C87 C86 H86A 108.0(7)
C85 C86 H86A 108.0(6)
C87 C86 H86B 108.0(6)
C85 C86 H86B 108.0(5)
H86A C86 H86B 107.3
C86 C87 H87A 109.5(5)
C86 C87 H87B 109.5(6)
H87A C87 H87B 109.5
C86 C87 H87C 109.5(7)
H87A C87 H87C 109.5
H87B C87 H87C 109.5
C89 C88 N13 114.8(8)
C89 C88 H88A 108.6(6)
N13 C88 H88A 108.6(4)
C89 C88 H88B 108.6(5)
N13 C88 H88B 108.6(4)
H88A C88 H88B 107.6
C88 C89 C90 111.1(8)
C88 C89 H89A 109.4(5)
C90 C89 H89A 109.4(5)
C88 C89 H89B 109.4(6)
C90 C89 H89B 109.4(6)
H89A C89 H89B 108.0
C91 C90 C89 114.2(9)
C91 C90 H90A 108.7(6)
C89 C90 H90A 108.7(6)
C91 C90 H90B 108.7(7)
C89 C90 H90B 108.7(5)
H90A C90 H90B 107.6
C90 C91 H91A 109.5(6)
C90 C91 H91B 109.5(7)
H91A C91 H91B 109.5
C90 C91 H91C 109.5(6)
H91A C91 H91C 109.5
H91B C91 H91C 109.5
C93 C92 N13 116.3(7)
C93 C92 H92A 108.2(5)
N13 C92 H92A 108.2(5)
C93 C92 H92B 108.2(5)
N13 C92 H92B 108.2(4)
H92A C92 H92B 107.4
C92 C93 C94 108.1(8)
C92 C93 H93A 110.1(5)
C94 C93 H93A 110.1(7)
C92 C93 H93B 110.1(6)
C94 C93 H93B 110.1(7)
H93A C93 H93B 108.4
C95 C94 C93 115.1(12)
C95 C94 H94A 108.5(11)
C93 C94 H94A 108.5(7)
C95 C94 H94B 108.5(11)
C93 C94 H94B 108.5(7)
H94A C94 H94B 107.5
C94 C95 H95A 109.5(9)
C94 C95 H95B 109.5(11)
H95A C95 H95B 109.5
C94 C95 H95C 109.5(11)
H95A C95 H95C 109.5
H95B C95 H95C 109.5
C97 C96 N13 116.4(8)
C97 C96 H96A 108.2(6)
N13 C96 H96A 108.2(5)
C97 C96 H96B 108.2(5)
N13 C96 H96B 108.2(5)
H96A C96 H96B 107.3
C96 C97 C98 110.3(8)
C96 C97 H97A 109.6(6)
C98 C97 H97A 109.6(7)
C96 C97 H97B 109.6(6)
C98 C97 H97B 109.6(7)
H97A C97 H97B 108.1
C99 C98 C97 117.8(9)
C99 C98 H98A 107.8(5)
C97 C98 H98A 107.8(7)
C99 C98 H98B 107.8(6)
C97 C98 H98B 107.8(7)
H98A C98 H98B 107.2
C98 C99 H99A 109.5(5)
C98 C99 H99B 109.5(6)
H99A C99 H99B 109.5
C98 C99 H99C 109.5(6)
H99A C99 H99C 109.5
H99B C99 H99C 109.5
O5 S1 C1 106.4
O5 S1 C2 104.1(3)
C1 S1 C2 97.1(3)
S1 C1 H1A 109.5
S1 C1 H1C 109.5
H1A C1 H1C 109.5
S1 C1 H1D 109.5
H1A C1 H1D 109.5
H1C C1 H1D 109.5
S1 C2 H2A 109.5(3)
S1 C2 H2C 109.5(3)
H2A C2 H2C 109.5
S1 C2 H2D 109.5(3)
H2A C2 H2D 109.5
H2C C2 H2D 109.5
O6 S2 C4 105.9(4)
O6 S2 C3 104.1(4)
C4 S2 C3 97.5(5)
S2 C3 H3A 109.5(4)
S2 C3 H3C 109.5(4)
H3A C3 H3C 109.5
S2 C3 H3D 109.5(3)
H3A C3 H3D 109.5
H3C C3 H3D 109.5
S2 C4 H4A 109.5(4)
S2 C4 H4C 109.5(3)
H4A C4 H4C 109.5
S2 C4 H4D 109.5(4)
H4A C4 H4D 109.5
H4C C4 H4D 109.5
O7 S3 C5 105.3(9)
O7 S3 C6 114.1(10)
C5 S3 C6 92.7(8)
S3 C5 H5A 109.5(6)
S3 C5 H5C 109.5(8)
H5A C5 H5C 109.5
S3 C5 H5D 109.5(7)
H5A C5 H5D 109.5
H5C C5 H5D 109.5
S3 C6 H6A 109.5(5)
S3 C6 H6C 109.5(7)
H6A C6 H6C 109.5
S3 C6 H6D 109.5(8)
H6A C6 H6D 109.5
H6C C6 H6D 109.5
O8 S4A C8 111.9(6)
O8 S4A C7 104.1(5)
C8 S4A C7 100.4(5)
S4A C7 H7A 109.5(3)
S4A C7 H7C 109.5(3)
H7A C7 H7C 109.5
S4A C7 H7D 109.5(3)
H7A C7 H7D 109.5
H7C C7 H7D 109.5
S4A C8 H8A 109.5(4)
S4A C8 H8C 109.5(5)
H8A C8 H8C 109.5
S4A C8 H8D 109.5(5)
H8A C8 H8D 109.5
H8C C8 H8D 109.5
O9 S5A C9 112.4(9)
O9 S5A C10 110.6(10)
C9 S5A C10 93.8(8)
S5A C9 H9A 109.5(5)
S5A C9 H9B 109.5(6)
H9A C9 H9B 109.5
S5A C9 H9C 109.5(5)
H9A C9 H9C 109.5
H9B C9 H9C 109.5
S5A C10 H10A 109.5(5)
S5A C10 H10B 109.5(5)
H10A C10 H10B 109.5
S5A C10 H10C 109.5(6)
H10A C10 H10C 109.5
H10B C10 H10C 109.5

loop_
_geom_bond_atom_site_label_1
_geom_bond_atom_site_label_2
_geom_bond_distance
N1 C1A 1.367(8)
N1 C2A 1.375(8)
N2 C3A 1.372(8)
N2 C4A 1.383(8)
N2 H2 0.88
N3 C5A 1.370(8)
N3 C6A 1.376(8)
N4 C8A 1.370(8)
N4 C7A 1.373(8)
N4 H4 0.88
C1A C4M 1.409(9)
C1A C1B 1.442(9)
C2A C1M 1.411(8)
C2A C2B 1.446(9)
C3A C1M 1.371(9)
C3A C3B 1.434(9)
C4A C2M 1.384(9)
C4A C4B 1.431(9)
C5A C2M 1.400(9)
C5A C5B 1.440(9)
C6A C3M 1.397(8)
C6A C6B 1.457(9)
C7A C3M 1.397(9)
C7A C7B 1.425(8)
C8A C4M 1.381(9)
C8A C8B 1.425(8)
C1B C2B 1.347(9)
C1B H1B 0.95
C2B H2B 0.95
C3B C4B 1.354(9)
C3B H3B 0.95
C4B H4B 0.95
C5B C6B 1.353(9)
C5B H5B 0.95
C6B H6B 0.95
C7B C8B 1.357(9)
C7B H7B 0.95
C8B H8B 0.95
C1M C11 1.498(9)
C2M C31 1.494(8)
C3M C51 1.496(8)
C4M C71 1.507(8)
C11 C12 1.391(9)
C11 C16 1.411(9)
C12 C13 1.382(9)
C12 H12 0.95
C13 C14 1.381(10)
C13 H13 0.95
C14 C15 1.360(10)
C14 H14 0.95
C15 C16 1.389(9)
C15 H15 0.95
C16 N5 1.416(8)
N5 C17 1.362(9)
N5 H5 0.88
C17 O1 1.218(8)
C17 N6 1.374(9)
N6 C18 1.397(9)
N6 H6 0.88
C18 C23 1.377(11)
C18 C19 1.400(10)
C19 C20 1.373(11)
C19 H19 0.95
C20 C21 1.399(11)
C20 H20 0.95
C21 C22 1.360(11)
C21 Cl1 1.724(7)
C22 C23 1.388(11)
C22 H22 0.95
C23 H23 0.95
C31 C36 1.389(9)
C31 C32 1.401(9)
C32 C33 1.375(10)
C32 H32 0.95
C33 C34 1.387(10)
C33 H33 0.95
C34 C35 1.383(10)
C34 H34 0.95
C35 C36 1.394(9)
C35 H35 0.95
C36 N7 1.403(8)
N7 C37 1.381(8)
N7 H7 0.88
C37 O2 1.222(8)
C37 N8 1.350(9)
N8 C38 1.419(9)
N8 H8 0.88
C38 C43 1.389(11)
C38 C39 1.390(10)
C39 C40 1.383(11)
C39 H39 0.95
C40 C41 1.360(12)
C40 H40 0.95
C41 C42 1.368(12)
C41 Cl2 1.759(8)
C42 C43 1.371(10)
C42 H42 0.95
C43 H43 0.95
C51 C52 1.390(9)
C51 C56 1.390(9)
C52 C53 1.376(10)
C52 H52 0.95
C53 C54 1.384(10)
C53 H53 0.95
C54 C55 1.376(10)
C54 H54 0.95
C55 C56 1.384(9)
C55 H55 0.95
C56 N9 1.418(8)
N9 C57 1.369(8)
N9 H9 0.88
C57 O3 1.214(7)
C57 N10 1.366(8)
N10 C58 1.411(9)
N10 H10 0.88
C58 C63 1.378(9)
C58 C59 1.382(9)
C59 C60 1.374(10)
C59 H59 0.95
C60 C61 1.377(10)
C60 H60 0.95
C61 C62 1.365(9)
C61 Cl3 1.745(7)
C62 C63 1.385(10)
C62 H62 0.95
C63 H63 0.95
C71 C72 1.394(9)
C71 C76 1.404(9)
C72 C73 1.375(9)
C72 H72 0.95
C73 C74 1.384(10)
C73 H73 0.95
C74 C75 1.377(9)
C74 H74 0.95
C75 C76 1.395(9)
C75 H75 0.95
C76 N11 1.403(8)
N11 C77 1.374(9)
N11 H11 0.88
C77 O4 1.222(8)
C77 N12 1.370(8)
N12 C78 1.399(8)
N12 H12A 0.88
C78 C83 1.383(9)
C78 C79 1.407(9)
C79 C80 1.384(10)
C79 H79 0.95
C80 C81 1.367(10)
C80 H80 0.95
C81 C82 1.367(10)
C81 Cl4 1.747(7)
C82 C83 1.386(10)
C82 H82 0.95
C83 H83 0.95
N13 C96 1.479(11)
N13 C84 1.504(10)
N13 C92 1.526(10)
N13 C88 1.624(12)
C84 C85 1.469(12)
C84 H84A 0.99
C84 H84B 0.99
C85 C86 1.530(12)
C85 H85A 0.99
C85 H85B 0.99
C86 C87 1.500(13)
C86 H86A 0.99
C86 H86B 0.99
C87 H87A 0.98
C87 H87B 0.98
C87 H87C 0.98
C88 C89 1.479(12)
C88 H88A 0.99
C88 H88B 0.99
C89 C90 1.481(13)
C89 H89A 0.99
C89 H89B 0.99
C90 C91 1.480(13)
C90 H90A 0.99
C90 H90B 0.99
C91 H91A 0.98
C91 H91B 0.98
C91 H91C 0.98
C92 C93 1.498(12)
C92 H92A 0.99
C92 H92B 0.99
C93 C94 1.521(12)
C93 H93A 0.99
C93 H93B 0.99
C94 C95 1.36(2)
C94 H94A 0.99
C94 H94B 0.99
C95 H95A 0.98
C95 H95B 0.98
C95 H95C 0.98
C96 C97 1.447(13)
C96 H96A 0.99
C96 H96B 0.99
C97 C98 1.522(14)
C97 H97A 0.99
C97 H97B 0.99
C98 C99 1.427(12)
C98 H98A 0.99
C98 H98B 0.99
C99 H99A 0.98
C99 H99B 0.98
C99 H99C 0.98
S1 O5 1.50
S1 C1 1.77
S1 C2 1.788(8)
C1 H1A 0.98
C1 H1C 0.98
C1 H1D 0.98
C2 H2A 0.98
C2 H2C 0.98
C2 H2D 0.98
S2 O6 1.512(5)
S2 C4 1.761(9)
S2 C3 1.765(8)
C3 H3A 0.98
C3 H3C 0.98
C3 H3D 0.98
C4 H4A 0.98
C4 H4C 0.98
C4 H4D 0.98
S3 O7 1.524(8)
S3 C5 1.677(13)
S3 C6 1.760(13)
C5 H5A 0.98
C5 H5C 0.98
C5 H5D 0.98
C6 H6A 0.98
C6 H6C 0.98
C6 H6D 0.98
S4A O8 1.476(8)
S4A C8 1.676(10)
S4A C7 1.809(9)
C7 H7A 0.98
C7 H7C 0.98
C7 H7D 0.98
C8 H8A 0.98
C8 H8C 0.98
C8 H8D 0.98
S5A O9 1.392(11)
S5A C9 1.709(12)
S5A C10 1.87(2)
C9 H9A 0.98
C9 H9B 0.98
C9 H9C 0.98
C10 H10A 0.98
C10 H10B 0.98
C10 H10C 0.98
